data_4502532
loop_
_publ_author_name
'Zhang, Jian-Yong'
'Cheng, Ai-Ling'
'Sun, Qian'
'Yue, Qi'
'Gao, En-Qing'

_publ_section_title
;
 Syntheses, Structures, and Properties of Honeycomb and Square Grid
 Coordination Polymers with In Situ Formed
 5-(2&#x2032;-Pyrimidyl)tetrazolate
;
_journal_issue 7
_journal_name_full 'Crystal Growth &amp; Design'
_journal_page_first 2908
_journal_paper_doi 10.1021/cg9013398
_journal_volume 10
_journal_year 2010
_chemical_formula_sum 'C18 H16 Co N19 Na O'
_chemical_formula_weight 596.42
_chemical_name_systematic
; 
 ? 
;
_space_group_IT_number 163
_symmetry_cell_setting trigonal
_symmetry_space_group_name_Hall '-P 3 2c'
_symmetry_space_group_name_H-M 'P -3 1 c'
_atom_sites_solution_hydrogens geom
_atom_sites_solution_primary direct
_atom_sites_solution_secondary difmap
_audit_creation_method SHELXL-97
_cell_angle_alpha 90.00
_cell_angle_beta 90.00
_cell_angle_gamma 120.00
_cell_formula_units_Z 2
_cell_length_a 10.4089(15)
_cell_length_b 10.4089(15)
_cell_length_c 14.028(3)
_cell_measurement_reflns_used 1289
_cell_measurement_temperature 293(2)
_cell_measurement_theta_max 20.71
_cell_measurement_theta_min 2.26
_cell_volume 1316.2(4)
_computing_cell_refinement 'Bruker XSCANS'
_computing_data_collection 'Bruker XSCANS'
_computing_data_reduction 'Bruker SHELXTL'
_computing_molecular_graphics 'Bruker SHELXTL'
_computing_publication_material 'Bruker SHELXTL'
_computing_structure_refinement 'Bruker SHELXTL'
_computing_structure_solution 'Bruker SHELXTL'
_diffrn_ambient_temperature 293(2)
_diffrn_measured_fraction_theta_full 0.909
_diffrn_measured_fraction_theta_max 0.909
_diffrn_measurement_device_type 'CCD area detector'
_diffrn_measurement_method 'phi and omega scans'
_diffrn_radiation_monochromator graphite
_diffrn_radiation_source 'fine-focus sealed tube'
_diffrn_radiation_type MoK\a
_diffrn_radiation_wavelength 0.71073
_diffrn_reflns_av_R_equivalents 0.0720
_diffrn_reflns_av_sigmaI/netI 0.0475
_diffrn_reflns_limit_h_max 12
_diffrn_reflns_limit_h_min -9
_diffrn_reflns_limit_k_max 7
_diffrn_reflns_limit_k_min -12
_diffrn_reflns_limit_l_max 17
_diffrn_reflns_limit_l_min -16
_diffrn_reflns_number 5921
_diffrn_reflns_theta_full 25.99
_diffrn_reflns_theta_max 25.99
_diffrn_reflns_theta_min 2.26
_exptl_absorpt_coefficient_mu 0.721
_exptl_absorpt_correction_T_max 0.9314
_exptl_absorpt_correction_T_min 0.8995
_exptl_absorpt_correction_type multi-scan
_exptl_absorpt_process_details SADABS
_exptl_crystal_colour brown
_exptl_crystal_density_diffrn 1.505
_exptl_crystal_density_method 'not measured'
_exptl_crystal_description 'prism-shaped crystal'
_exptl_crystal_F_000 606
_exptl_crystal_size_max 0.15
_exptl_crystal_size_mid 0.12
_exptl_crystal_size_min 0.10
_refine_diff_density_max 0.188
_refine_diff_density_min -0.184
_refine_diff_density_rms 0.046
_refine_ls_extinction_method none
_refine_ls_goodness_of_fit_ref 1.050
_refine_ls_hydrogen_treatment constr
_refine_ls_matrix_type full
_refine_ls_number_parameters 77
_refine_ls_number_reflns 793
_refine_ls_number_restraints 5
_refine_ls_restrained_S_all 1.134
_refine_ls_R_factor_all 0.0562
_refine_ls_R_factor_gt 0.0453
_refine_ls_shift/su_max 0.000
_refine_ls_shift/su_mean 0.000
_refine_ls_structure_factor_coef Fsqd
_refine_ls_weighting_details 'calc w=1/[\s^2^(Fo^2^)+(0.0739P)^2^+0.0000P] where P=(Fo^2^+2Fc^2^)/3'
_refine_ls_weighting_scheme calc
_refine_ls_wR_factor_gt 0.1189
_refine_ls_wR_factor_ref 0.1242
_reflns_number_gt 644
_reflns_number_total 793
_reflns_threshold_expression >2sigma(I)
_cod_data_source_file cg9013398_si_006.cif
_cod_data_source_block s
_cod_depositor_comments
;
The following automatic conversions were performed:

'_symmetry_cell_setting' value 'Trigonal' changed to 'trigonal'
according to /home/saulius/struct/CIF-dictionaries/cif_core.dic
dictionary named 'cif_core.dic' version 2.4.2 from 2011-04-26.

Automatic conversion script
Id: cif_fix_values 1715 2011-07-08 13:25:40Z adriana 
;
_cod_original_sg_symbol_H-M 'P-31c '
_cod_database_code 4502532

loop_
_symmetry_equiv_pos_as_xyz
'x, y, z'
'-y, x-y, z'
'-x+y, -x, z'
'-y, -x, -z+1/2'
'-x+y, y, -z+1/2'
'x, x-y, -z+1/2'
'-x, -y, -z'
'y, -x+y, -z'
'x-y, x, -z'
'y, x, z-1/2'
'x-y, -y, z-1/2'
'-x, -x+y, z-1/2'

loop_
_atom_site_label
_atom_site_type_symbol
_atom_site_fract_x
_atom_site_fract_y
_atom_site_fract_z
_atom_site_U_iso_or_equiv
_atom_site_adp_type
_atom_site_occupancy
_atom_site_symmetry_multiplicity
_atom_site_calc_flag
_atom_site_refinement_flags
_atom_site_disorder_assembly
_atom_site_disorder_group
Na1 Na 0.3333 0.6667 0.2500 0.0544(8) Uani 1 6 d S . .
Co1 Co 0.6667 0.3333 0.2500 0.0383(4) Uani 1 6 d S . .
N1 N 0.6400(3) 0.4923(3) 0.16777(18) 0.0514(7) Uani 1 1 d . . .
N4 N 0.5166(3) 0.6234(3) 0.1606(2) 0.0596(8) Uani 1 1 d . . .
C1 C 0.5423(4) 0.5273(4) 0.2056(2) 0.0530(9) Uani 1 1 d D A .
N2 N 0.6786(13) 0.5713(15) 0.0961(7) 0.056(2) Uani 0.50 1 d PD A 1
N3 N 0.6081(10) 0.6473(9) 0.0906(6) 0.064(2) Uani 0.50 1 d PD A 1
C2 C 0.7172(18) 0.5592(19) 0.0746(10) 0.066(3) Uani 0.50 1 d PD A 2
H2A H 0.7839 0.5347 0.0477 0.079 Uiso 0.50 1 calc PR A 2
C3 C 0.6846(11) 0.6578(10) 0.0312(7) 0.084(3) Uani 0.50 1 d PD A 2
H3A H 0.7307 0.7013 -0.0261 0.101 Uiso 0.50 1 calc PR A 2
C4 C 0.5846(13) 0.6939(12) 0.0710(7) 0.072(3) Uani 0.50 1 d PD A 2
H4A H 0.5623 0.7603 0.0414 0.086 Uiso 0.50 1 calc PR A 2

loop_
_atom_site_aniso_label
_atom_site_aniso_U_11
_atom_site_aniso_U_22
_atom_site_aniso_U_33
_atom_site_aniso_U_23
_atom_site_aniso_U_13
_atom_site_aniso_U_12
Na1 0.0420(10) 0.0420(10) 0.079(2) 0.000 0.000 0.0210(5)
Co1 0.0395(4) 0.0395(4) 0.0360(6) 0.000 0.000 0.0197(2)
N1 0.0559(16) 0.0519(15) 0.0483(16) 0.0040(12) 0.0015(12) 0.0285(13)
N4 0.0670(19) 0.0622(17) 0.0580(17) 0.0111(14) 0.0105(15) 0.0386(15)
C1 0.0528(19) 0.0497(18) 0.063(2) -0.0110(14) -0.0087(15) 0.0309(17)
N2 0.066(6) 0.072(5) 0.045(5) 0.028(4) 0.022(4) 0.045(4)
N3 0.083(5) 0.076(5) 0.055(5) 0.023(4) 0.020(4) 0.055(4)
C2 0.076(9) 0.073(6) 0.048(6) 0.022(5) 0.025(5) 0.037(6)
C3 0.107(7) 0.103(7) 0.046(5) 0.040(4) 0.029(4) 0.055(6)
C4 0.093(7) 0.072(6) 0.056(5) 0.026(4) 0.013(4) 0.046(5)

loop_
_atom_type_symbol
_atom_type_description
_atom_type_scat_dispersion_real
_atom_type_scat_dispersion_imag
_atom_type_scat_source
C C 0.0033 0.0016 'International Tables Vol C Tables 4.2.6.8 and 6.1.1.4'
H H 0.0000 0.0000 'International Tables Vol C Tables 4.2.6.8 and 6.1.1.4'
N N 0.0061 0.0033 'International Tables Vol C Tables 4.2.6.8 and 6.1.1.4'
Co Co 0.3494 0.9721 'International Tables Vol C Tables 4.2.6.8 and 6.1.1.4'
Na Na 0.0362 0.0249 'International Tables Vol C Tables 4.2.6.8 and 6.1.1.4'
O O 0.0106 0.0060 'International Tables Vol C Tables 4.2.6.8 and 6.1.1.4'

loop_
_geom_angle_atom_site_label_1
_geom_angle_atom_site_label_2
_geom_angle_atom_site_label_3
_geom_angle
_geom_angle_site_symmetry_1
_geom_angle_site_symmetry_3
N4 Na1 N4 97.11(9) 2_665 3_565
N4 Na1 N4 70.78(13) 2_665 6_565
N4 Na1 N4 162.10(14) 3_565 6_565
N4 Na1 N4 97.46(14) 2_665 5
N4 Na1 N4 70.78(13) 3_565 5
N4 Na1 N4 97.11(9) 6_565 5
N4 Na1 N4 97.11(9) 2_665 .
N4 Na1 N4 97.11(9) 3_565 .
N4 Na1 N4 97.46(14) 6_565 .
N4 Na1 N4 162.10(14) 5 .
N4 Na1 N4 162.10(14) 2_665 4_665
N4 Na1 N4 97.46(14) 3_565 4_665
N4 Na1 N4 97.11(9) 6_565 4_665
N4 Na1 N4 97.11(9) 5 4_665
N4 Na1 N4 70.78(13) . 4_665
N1 Co1 N1 93.82(10) 3_665 2_655
N1 Co1 N1 96.21(14) 3_665 6
N1 Co1 N1 77.51(14) 2_655 6
N1 Co1 N1 77.51(14) 3_665 5_655
N1 Co1 N1 167.13(14) 2_655 5_655
N1 Co1 N1 93.82(10) 6 5_655
N1 Co1 N1 93.82(10) 3_665 .
N1 Co1 N1 93.82(10) 2_655 .
N1 Co1 N1 167.13(14) 6 .
N1 Co1 N1 96.21(14) 5_655 .
N1 Co1 N1 167.13(14) 3_665 4_665
N1 Co1 N1 96.21(14) 2_655 4_665
N1 Co1 N1 93.82(10) 6 4_665
N1 Co1 N1 93.82(10) 5_655 4_665
N1 Co1 N1 77.51(14) . 4_665
N2 N1 C1 100.4(5) . .
N2 N1 C2 20.8(7) . .
C1 N1 C2 121.0(6) . .
N2 N1 Co1 145.9(4) . .
C1 N1 Co1 113.7(2) . .
C2 N1 Co1 125.2(5) . .
N3 N4 C1 95.7(4) . .
N3 N4 C4 28.8(4) . .
C1 N4 C4 124.5(5) . .
N3 N4 Na1 153.3(4) . .
C1 N4 Na1 111.0(2) . .
C4 N4 Na1 124.5(5) . .
N4 C1 N1 118.9(3) . .
N4 C1 C1 123.59(19) . 4_665
N1 C1 C1 117.52(18) . 4_665
N4 C1 N3 41.8(3) . .
N1 C1 N3 77.0(3) . .
C1 C1 N3 165.4(3) 4_665 .
N1 N2 N3 110.6(6) . .
N4 N3 N2 114.5(7) . .
N4 N3 C1 42.5(3) . .
N2 N3 C1 72.0(5) . .
C3 C2 N1 117.1(9) . .
C3 C2 H2A 121.5 . .
N1 C2 H2A 121.5 . .
C2 C3 C4 121.5(8) . .
C2 C3 H3A 119.2 . .
C4 C3 H3A 119.2 . .
C3 C4 N4 117.0(8) . .
C3 C4 H4A 121.5 . .
N4 C4 H4A 121.5 . .

loop_
_geom_bond_atom_site_label_1
_geom_bond_atom_site_label_2
_geom_bond_distance
_geom_bond_site_symmetry_2
Na1 N4 2.504(3) 2_665
Na1 N4 2.504(3) 3_565
Na1 N4 2.504(3) 6_565
Na1 N4 2.504(3) 5
Na1 N4 2.504(3) .
Na1 N4 2.504(3) 4_665
Co1 N1 2.146(3) 3_665
Co1 N1 2.146(3) 2_655
Co1 N1 2.146(3) 6
Co1 N1 2.146(3) 5_655
Co1 N1 2.146(3) .
Co1 N1 2.146(3) 4_665
N1 N2 1.232(10) .
N1 C1 1.348(4) .
N1 C2 1.510(12) .
N4 N3 1.303(8) .
N4 C1 1.319(4) .
N4 C4 1.450(10) .
C1 C1 1.441(7) 4_665
C1 N3 1.943(8) .
N2 N3 1.323(12) .
C2 C3 1.373(15) .
C2 H2A 0.9300 .
C3 C4 1.389(13) .
C3 H3A 0.9300 .
C4 H4A 0.9300 .
